data_1547859
loop_
_publ_author_name
'Modi, Anju'
'Sau, Prasenjit'
'Patel, Bhisma K.'

_publ_section_title
;
 Base-Promoted Synthesis of Quinoline-4(1H)-thiones from o-Alkynylanilines
 and Aroyl Isothiocyanates.
;
_journal_issue 22
_journal_name_full 'Organic letters'
_journal_page_first 6128
_journal_page_last 6131
_journal_paper_doi 10.1021/acs.orglett.7b02993
_journal_volume 19
_journal_year 2017
_chemical_formula_sum 'C23 H18 N2 O2 S'
_chemical_formula_weight 386.45
_space_group_crystal_system triclinic
_space_group_IT_number 2
_space_group_name_Hall '-P 1'
_space_group_name_H-M_alt 'P -1'
_symmetry_space_group_name_Hall '-P 1'
_symmetry_space_group_name_H-M 'P -1'
_atom_sites_solution_hydrogens mixed
_audit_creation_method SHELXL-2014/7
_cell_angle_alpha 97.305(2)
_cell_angle_beta 96.365(2)
_cell_angle_gamma 108.875(2)
_cell_formula_units_Z 4
_cell_length_a 10.8170(4)
_cell_length_b 11.6749(5)
_cell_length_c 16.4638(6)
_cell_measurement_reflns_used 9714
_cell_measurement_temperature 296(2)
_cell_measurement_theta_max 25.242
_cell_measurement_theta_min 1.264
_cell_volume 1925.64(13)
_computing_structure_refinement 'SHELXL-2014/7 (Sheldrick, 2014)'
_diffrn_ambient_temperature 296(2)
_diffrn_measured_fraction_theta_full 1.000
_diffrn_measured_fraction_theta_max 0.989
_diffrn_measurement_device_type 'CCD area detector'
_diffrn_measurement_method 'phi and omega scans'
_diffrn_radiation_type MoK\a
_diffrn_radiation_wavelength 0.71073
_diffrn_reflns_av_R_equivalents 0.0648
_diffrn_reflns_av_unetI/netI 0.0513
_diffrn_reflns_Laue_measured_fraction_full 1.000
_diffrn_reflns_Laue_measured_fraction_max 0.989
_diffrn_reflns_limit_h_max 14
_diffrn_reflns_limit_h_min -14
_diffrn_reflns_limit_k_max 15
_diffrn_reflns_limit_k_min -15
_diffrn_reflns_limit_l_max 22
_diffrn_reflns_limit_l_min -22
_diffrn_reflns_number 64400
_diffrn_reflns_point_group_measured_fraction_full 1.000
_diffrn_reflns_point_group_measured_fraction_max 0.989
_diffrn_reflns_theta_full 25.242
_diffrn_reflns_theta_max 28.546
_diffrn_reflns_theta_min 1.264
_exptl_absorpt_coefficient_mu 0.189
_exptl_absorpt_process_details SADABS
_exptl_crystal_colour Orange
_exptl_crystal_density_diffrn 1.333
_exptl_crystal_description Block
_exptl_crystal_F_000 808
_exptl_crystal_size_max 0.30
_exptl_crystal_size_mid 0.20
_exptl_crystal_size_min 0.18
_exptl_transmission_factor_max 0.870
_exptl_transmission_factor_min 0.830
_refine_diff_density_max 0.201
_refine_diff_density_min -0.280
_refine_diff_density_rms 0.040
_refine_ls_extinction_method none
_refine_ls_goodness_of_fit_ref 0.913
_refine_ls_hydrogen_treatment mixed
_refine_ls_matrix_type full
_refine_ls_number_parameters 523
_refine_ls_number_reflns 9714
_refine_ls_number_restraints 0
_refine_ls_restrained_S_all 0.913
_refine_ls_R_factor_all 0.1108
_refine_ls_R_factor_gt 0.0511
_refine_ls_shift/su_max 0.000
_refine_ls_shift/su_mean 0.000
_refine_ls_structure_factor_coef Fsqd
_refine_ls_weighting_details 'w=1/[\s^2^(Fo^2^)+(0.1000P)^2^+0.3033P] where P=(Fo^2^+2Fc^2^)/3'
_refine_ls_weighting_scheme calc
_refine_ls_wR_factor_gt 0.1369
_refine_ls_wR_factor_ref 0.1783
_reflns_Friedel_coverage 0.000
_reflns_number_gt 5370
_reflns_number_total 9714
_reflns_threshold_expression 'I > 2\s(I)'
_cod_data_source_file ol7b02993_si_001.cif
_cod_data_source_block T7
_cod_depositor_comments 'Adding full bibliography for 1547859.cif.'
_cod_database_code 1547859
_shelx_shelxl_version_number 2014/7
_shelx_space_group_comment
;
The symmetry employed for this shelxl refinement is uniquely defined
by the following loop, which should always be used as a source of
symmetry information in preference to the above space-group names.
They are only intended as comments.
;
_exptl_absorpt_special_details multi-scan

loop_
_space_group_symop_operation_xyz
'x, y, z'
'-x, -y, -z'

loop_
_atom_site_label
_atom_site_type_symbol
_atom_site_fract_x
_atom_site_fract_y
_atom_site_fract_z
_atom_site_U_iso_or_equiv
_atom_site_adp_type
_atom_site_occupancy
_atom_site_site_symmetry_order
_atom_site_calc_flag
_atom_site_refinement_flags_posn
_atom_site_refinement_flags_adp
S1 S 0.30276(8) 0.61674(7) 0.35147(4) 0.0712(2) Uani 1 1 d . .
S2 S 0.65302(6) 1.12138(7) 0.22418(5) 0.0674(2) Uani 1 1 d . .
O4 O 0.01857(16) 0.87172(15) 0.01099(11) 0.0615(5) Uani 1 1 d . .
O1 O 0.66062(16) 1.05141(15) 0.68756(10) 0.0537(4) Uani 1 1 d . .
O3 O 0.64098(19) 0.59891(17) 0.07407(12) 0.0683(5) Uani 1 1 d . .
O2 O 0.83438(19) 0.53212(18) 0.35054(12) 0.0718(5) Uani 1 1 d . .
N1 N 0.21762(19) 0.84488(17) 0.03997(11) 0.0451(5) Uani 1 1 d . .
N2 N 0.66400(19) 0.89339(18) 0.59180(11) 0.0465(5) Uani 1 1 d . .
N3 N 0.23345(18) 1.04111(16) 0.10269(11) 0.0411(4) Uani 1 1 d . .
N4 N 0.45508(19) 0.91139(18) 0.57830(12) 0.0474(5) Uani 1 1 d . .
C31 C 0.4196(2) 0.97434(19) 0.13043(12) 0.0391(5) Uani 1 1 d . .
C29 C 0.2971(2) 1.15209(18) 0.15583(12) 0.0388(5) Uani 1 1 d . .
C24 C 0.4266(2) 1.17779(19) 0.19652(12) 0.0407(5) Uani 1 1 d . .
C33 C 0.4753(2) 0.87332(19) 0.11664(12) 0.0397(5) Uani 1 1 d . .
C30 C 0.2913(2) 0.95523(18) 0.09271(12) 0.0387(5) Uani 1 1 d . .
C10 C 0.7200(2) 0.9862(2) 0.66002(12) 0.0430(5) Uani 1 1 d . .
C40 C 0.0877(2) 0.8079(2) 0.00189(13) 0.0451(5) Uani 1 1 d . .
C2 C 0.4940(2) 0.7643(2) 0.47825(13) 0.0458(5) Uani 1 1 d . .
C1 C 0.5358(2) 0.8555(2) 0.54870(13) 0.0433(5) Uani 1 1 d . .
C4 C 0.2763(2) 0.7916(2) 0.46941(13) 0.0471(5) Uani 1 1 d . .
C32 C 0.4941(2) 1.08928(19) 0.18143(12) 0.0415(5) Uani 1 1 d . .
C17 C 0.5885(2) 0.70584(19) 0.44871(13) 0.0457(5) Uani 1 1 d . .
C38 C 0.4510(2) 0.7807(2) 0.16386(13) 0.0437(5) Uani 1 1 d . .
H38 H 0.3981 0.7812 0.2046 0.052 Uiso 1 1 calc R U
C3 C 0.3611(2) 0.7284(2) 0.43573(14) 0.0497(6) Uani 1 1 d . .
C37 C 0.5038(2) 0.6868(2) 0.15192(13) 0.0449(5) Uani 1 1 d . .
H37 H 0.4860 0.6254 0.1842 0.054 Uiso 1 1 calc R U
C28 C 0.2305(2) 1.2360(2) 0.16750(14) 0.0501(6) Uani 1 1 d . .
H28 H 0.1464 1.2189 0.1379 0.060 Uiso 1 1 calc R U
C11 C 0.8571(2) 1.0012(2) 0.69896(13) 0.0480(5) Uani 1 1 d . .
C25 C 0.4839(2) 1.2905(2) 0.25285(14) 0.0522(6) Uani 1 1 d . .
H25 H 0.5695 1.3106 0.2811 0.063 Uiso 1 1 calc R U
C9 C 0.3259(2) 0.8822(2) 0.54062(13) 0.0460(5) Uani 1 1 d . .
C41 C 0.0377(2) 0.6840(2) -0.05129(14) 0.0477(6) Uani 1 1 d . .
C36 C 0.5827(2) 0.6860(2) 0.09165(14) 0.0476(5) Uani 1 1 d . .
C27 C 0.2902(3) 1.3437(2) 0.22301(15) 0.0549(6) Uani 1 1 d . .
H27 H 0.2459 1.3994 0.2314 0.066 Uiso 1 1 calc R U
C8 C 0.2475(2) 0.9441(2) 0.57454(15) 0.0550(6) Uani 1 1 d . .
H8 H 0.2815 1.0025 0.6227 0.066 Uiso 1 1 calc R U
C20 C 0.7553(2) 0.5867(2) 0.38727(15) 0.0530(6) Uani 1 1 d . .
C19 C 0.7164(2) 0.6667(2) 0.34366(14) 0.0536(6) Uani 1 1 d . .
H19 H 0.7465 0.6818 0.2940 0.064 Uiso 1 1 calc R U
C5 C 0.1439(3) 0.7654(2) 0.43280(16) 0.0602(7) Uani 1 1 d . .
H5 H 0.1075 0.7048 0.3859 0.072 Uiso 1 1 calc R U
C18 C 0.6333(2) 0.7238(2) 0.37366(13) 0.0514(6) Uani 1 1 d . .
H18 H 0.6065 0.7757 0.3430 0.062 Uiso 1 1 calc R U
C16 C 0.9110(3) 0.9087(3) 0.68977(15) 0.0608(7) Uani 1 1 d . .
H16 H 0.8637 0.8340 0.6553 0.073 Uiso 1 1 calc R U
C26 C 0.4169(3) 1.3700(2) 0.26679(15) 0.0555(6) Uani 1 1 d . .
H26 H 0.4558 1.4420 0.3055 0.067 Uiso 1 1 calc R U
C22 C 0.6312(2) 0.6273(2) 0.49250(14) 0.0523(6) Uani 1 1 d . .
H22 H 0.6037 0.6143 0.5432 0.063 Uiso 1 1 calc R U
C12 C 0.9289(3) 1.1119(3) 0.75068(15) 0.0614(7) Uani 1 1 d . .
H12 H 0.8929 1.1742 0.7576 0.074 Uiso 1 1 calc R U
C21 C 0.7140(2) 0.5677(2) 0.46253(15) 0.0551(6) Uani 1 1 d . .
H21 H 0.7411 0.5157 0.4928 0.066 Uiso 1 1 calc R U
C34 C 0.5566(3) 0.8702(2) 0.05715(15) 0.0606(7) Uani 1 1 d . .
H34 H 0.5753 0.9317 0.0249 0.073 Uiso 1 1 calc R U
C35 C 0.6099(3) 0.7783(3) 0.04478(16) 0.0632(7) Uani 1 1 d . .
H35 H 0.6643 0.7785 0.0048 0.076 Uiso 1 1 calc R U
C6 C 0.0681(3) 0.8279(3) 0.46521(17) 0.0667(7) Uani 1 1 d . .
H6 H -0.0186 0.8101 0.4397 0.080 Uiso 1 1 calc R U
C7 C 0.1196(3) 0.9178(3) 0.53601(17) 0.0631(7) Uani 1 1 d . .
H7 H 0.0675 0.9601 0.5573 0.076 Uiso 1 1 calc R U
C13 C 1.0538(3) 1.1300(3) 0.79200(17) 0.0769(9) Uani 1 1 d . .
H13 H 1.1021 1.2047 0.8262 0.092 Uiso 1 1 calc R U
C42 C -0.0870(3) 0.6060(2) -0.04399(17) 0.0621(7) Uani 1 1 d . .
H42 H -0.1344 0.6312 -0.0059 0.074 Uiso 1 1 calc R U
C46 C 0.1077(3) 0.6479(3) -0.10834(16) 0.0692(7) Uani 1 1 d . .
H46 H 0.1916 0.6994 -0.1130 0.083 Uiso 1 1 calc R U
C39 C 0.6006(3) 0.4914(3) 0.11103(18) 0.0710(8) Uani 1 1 d . .
H39A H 0.6305 0.5131 0.1698 0.107 Uiso 1 1 calc R U
H39B H 0.6385 0.4333 0.0878 0.107 Uiso 1 1 calc R U
H39C H 0.5058 0.4553 0.1003 0.107 Uiso 1 1 calc R U
C14 C 1.1068(3) 1.0382(4) 0.78274(19) 0.0845(10) Uani 1 1 d . .
H14 H 1.1909 1.0506 0.8107 0.101 Uiso 1 1 calc R U
C43 C -0.1402(3) 0.4921(3) -0.0929(2) 0.0868(11) Uani 1 1 d . .
H43 H -0.2227 0.4393 -0.0870 0.104 Uiso 1 1 calc R U
C15 C 1.0361(3) 0.9281(3) 0.73241(19) 0.0771(8) Uani 1 1 d . .
H15 H 1.0723 0.8658 0.7268 0.093 Uiso 1 1 calc R U
C23 C 0.8725(4) 0.4437(3) 0.3895(2) 0.0937(11) Uani 1 1 d . .
H23A H 0.9173 0.4804 0.4451 0.140 Uiso 1 1 calc R U
H23B H 0.9308 0.4161 0.3586 0.140 Uiso 1 1 calc R U
H23C H 0.7952 0.3749 0.3912 0.140 Uiso 1 1 calc R U
C44 C -0.0725(5) 0.4562(3) -0.1498(2) 0.1003(14) Uani 1 1 d . .
H44 H -0.1097 0.3790 -0.1830 0.120 Uiso 1 1 calc R U
C45 C 0.0504(5) 0.5321(4) -0.1594(2) 0.0958(12) Uani 1 1 d . .
H45 H 0.0950 0.5069 -0.1993 0.115 Uiso 1 1 calc R U
H4N H 0.489(3) 0.970(3) 0.6245(17) 0.071(8) Uiso 1 1 d . .
H1N H 0.260(2) 0.794(2) 0.0346(14) 0.053(7) Uiso 1 1 d . .
H2N H 0.708(2) 0.853(2) 0.5711(15) 0.052(7) Uiso 1 1 d . .
H3N H 0.147(3) 1.019(2) 0.0760(16) 0.069(8) Uiso 1 1 d . .

loop_
_atom_site_aniso_label
_atom_site_aniso_U_11
_atom_site_aniso_U_22
_atom_site_aniso_U_33
_atom_site_aniso_U_23
_atom_site_aniso_U_13
_atom_site_aniso_U_12
S1 0.0747(5) 0.0608(4) 0.0587(4) -0.0178(3) -0.0160(3) 0.0165(4)
S2 0.0434(4) 0.0655(4) 0.0806(5) -0.0017(4) -0.0161(3) 0.0156(3)
O4 0.0469(10) 0.0530(10) 0.0761(11) -0.0145(8) -0.0120(8) 0.0225(8)
O1 0.0504(9) 0.0530(10) 0.0504(9) -0.0073(7) 0.0061(7) 0.0147(8)
O3 0.0799(13) 0.0695(12) 0.0764(12) 0.0203(10) 0.0279(10) 0.0459(11)
O2 0.0701(12) 0.0733(13) 0.0754(12) 0.0004(10) 0.0140(10) 0.0329(11)
N1 0.0418(11) 0.0374(10) 0.0516(11) -0.0035(8) -0.0049(8) 0.0158(9)
N2 0.0441(11) 0.0493(11) 0.0397(10) -0.0052(8) 0.0024(8) 0.0136(9)
N3 0.0372(10) 0.0369(10) 0.0442(10) 0.0015(8) -0.0025(8) 0.0110(8)
N4 0.0452(11) 0.0476(11) 0.0424(10) -0.0053(9) 0.0014(8) 0.0134(9)
C31 0.0403(11) 0.0418(12) 0.0356(10) 0.0118(9) 0.0034(9) 0.0137(9)
C29 0.0443(12) 0.0326(11) 0.0346(10) 0.0062(8) -0.0001(9) 0.0087(9)
C24 0.0432(12) 0.0386(11) 0.0358(10) 0.0089(9) -0.0007(9) 0.0095(9)
C33 0.0377(11) 0.0432(12) 0.0372(10) 0.0079(9) 0.0016(9) 0.0136(9)
C30 0.0418(11) 0.0359(11) 0.0361(10) 0.0055(8) 0.0024(9) 0.0120(9)
C10 0.0444(12) 0.0437(12) 0.0337(10) 0.0028(9) 0.0074(9) 0.0067(10)
C40 0.0421(12) 0.0410(12) 0.0455(12) 0.0009(9) -0.0048(10) 0.0113(10)
C2 0.0527(13) 0.0388(12) 0.0392(11) 0.0023(9) 0.0017(10) 0.0103(10)
C1 0.0451(12) 0.0435(12) 0.0371(11) 0.0037(9) 0.0036(9) 0.0117(10)
C4 0.0473(13) 0.0450(13) 0.0436(12) 0.0090(10) 0.0014(10) 0.0099(10)
C32 0.0381(11) 0.0425(12) 0.0390(11) 0.0101(9) -0.0010(9) 0.0084(9)
C17 0.0533(13) 0.0368(11) 0.0387(11) -0.0024(9) 0.0012(10) 0.0097(10)
C38 0.0453(12) 0.0460(13) 0.0409(11) 0.0099(9) 0.0090(9) 0.0156(10)
C3 0.0554(14) 0.0405(12) 0.0429(12) 0.0042(9) -0.0029(10) 0.0072(11)
C37 0.0465(13) 0.0444(12) 0.0446(12) 0.0125(10) 0.0059(10) 0.0153(10)
C28 0.0535(14) 0.0453(13) 0.0493(12) 0.0038(10) -0.0053(11) 0.0203(11)
C11 0.0450(13) 0.0567(14) 0.0347(11) 0.0049(10) 0.0068(9) 0.0084(11)
C25 0.0546(14) 0.0422(13) 0.0482(13) 0.0038(10) -0.0086(11) 0.0080(11)
C9 0.0442(13) 0.0446(13) 0.0450(12) 0.0091(10) 0.0031(10) 0.0103(10)
C41 0.0508(14) 0.0404(12) 0.0468(12) -0.0011(10) -0.0108(10) 0.0179(11)
C36 0.0489(13) 0.0514(14) 0.0467(12) 0.0072(10) 0.0040(10) 0.0247(11)
C27 0.0696(16) 0.0412(13) 0.0529(13) 0.0016(10) -0.0006(12) 0.0235(12)
C8 0.0564(15) 0.0569(15) 0.0512(13) 0.0078(11) 0.0064(11) 0.0200(12)
C20 0.0479(14) 0.0479(14) 0.0536(14) -0.0064(11) 0.0024(11) 0.0110(11)
C19 0.0612(15) 0.0492(14) 0.0411(12) 0.0002(10) 0.0074(11) 0.0097(12)
C5 0.0539(15) 0.0586(16) 0.0548(14) 0.0073(12) -0.0064(12) 0.0074(13)
C18 0.0644(15) 0.0415(12) 0.0407(12) 0.0018(9) 0.0005(11) 0.0125(11)
C16 0.0536(15) 0.0719(18) 0.0531(14) 0.0034(13) 0.0054(12) 0.0200(14)
C26 0.0685(16) 0.0367(12) 0.0503(13) -0.0020(10) -0.0070(12) 0.0120(12)
C22 0.0604(15) 0.0503(14) 0.0407(12) 0.0060(10) 0.0049(11) 0.0131(12)
C12 0.0550(15) 0.0664(16) 0.0466(13) -0.0050(12) 0.0026(11) 0.0067(13)
C21 0.0592(15) 0.0487(14) 0.0550(14) 0.0081(11) 0.0003(12) 0.0184(12)
C34 0.0770(18) 0.0671(17) 0.0567(14) 0.0322(13) 0.0287(13) 0.0362(15)
C35 0.0761(18) 0.0761(18) 0.0607(15) 0.0285(14) 0.0343(14) 0.0434(16)
C6 0.0473(15) 0.0774(19) 0.0689(17) 0.0164(15) -0.0006(13) 0.0144(14)
C7 0.0541(16) 0.0764(18) 0.0662(16) 0.0215(14) 0.0120(13) 0.0280(14)
C13 0.0538(17) 0.094(2) 0.0548(16) -0.0097(15) -0.0023(13) -0.0003(16)
C42 0.0533(15) 0.0460(14) 0.0777(17) 0.0073(12) -0.0151(13) 0.0144(12)
C46 0.0806(19) 0.0742(19) 0.0556(15) -0.0028(13) 0.0030(14) 0.0379(16)
C39 0.090(2) 0.0584(17) 0.0741(18) 0.0082(14) 0.0074(16) 0.0413(16)
C14 0.0510(17) 0.123(3) 0.0657(18) 0.0015(19) -0.0065(14) 0.0224(19)
C43 0.078(2) 0.0426(16) 0.117(3) 0.0003(16) -0.0418(19) 0.0138(15)
C15 0.0582(17) 0.102(2) 0.0739(18) 0.0064(17) 0.0025(15) 0.0370(17)
C23 0.096(3) 0.099(3) 0.100(2) 0.004(2) 0.002(2) 0.061(2)
C44 0.121(3) 0.057(2) 0.100(3) -0.0264(18) -0.056(2) 0.037(2)
C45 0.135(3) 0.095(3) 0.0657(19) -0.0221(18) -0.015(2) 0.073(3)

loop_
_atom_type_symbol
_atom_type_description
_atom_type_scat_dispersion_real
_atom_type_scat_dispersion_imag
_atom_type_scat_source
C C 0.0033 0.0016 'International Tables Vol C Tables 4.2.6.8 and 6.1.1.4'
H H 0.0000 0.0000 'International Tables Vol C Tables 4.2.6.8 and 6.1.1.4'
N N 0.0061 0.0033 'International Tables Vol C Tables 4.2.6.8 and 6.1.1.4'
O O 0.0106 0.0060 'International Tables Vol C Tables 4.2.6.8 and 6.1.1.4'
S S 0.1246 0.1234 'International Tables Vol C Tables 4.2.6.8 and 6.1.1.4'

loop_
_geom_angle_atom_site_label_1
_geom_angle_atom_site_label_2
_geom_angle_atom_site_label_3
_geom_angle
C36 O3 C39 117.75(19)
C20 O2 C23 118.6(2)
C40 N1 C30 128.0(2)
C10 N2 C1 127.2(2)
C30 N3 C29 120.99(18)
C1 N4 C9 121.99(19)
C30 C31 C32 119.23(19)
C30 C31 C33 119.15(18)
C32 C31 C33 121.62(18)
N3 C29 C28 118.98(19)
N3 C29 C24 119.43(19)
C28 C29 C24 121.58(19)
C29 C24 C25 116.6(2)
C29 C24 C32 120.08(18)
C25 C24 C32 123.3(2)
C38 C33 C34 117.3(2)
C38 C33 C31 121.42(18)
C34 C33 C31 121.24(19)
N3 C30 C31 122.79(19)
N3 C30 N1 116.77(18)
C31 C30 N1 120.42(19)
O1 C10 N2 122.2(2)
O1 C10 C11 121.67(19)
N2 C10 C11 116.2(2)
O4 C40 N1 122.67(19)
O4 C40 C41 122.44(19)
N1 C40 C41 114.89(19)
C1 C2 C3 119.3(2)
C1 C2 C17 119.5(2)
C3 C2 C17 121.24(19)
N4 C1 N2 116.62(19)
N4 C1 C2 122.1(2)
N2 C1 C2 121.2(2)
C9 C4 C5 117.4(2)
C9 C4 C3 120.1(2)
C5 C4 C3 122.6(2)
C31 C32 C24 117.18(18)
C31 C32 S2 121.56(17)
C24 C32 S2 121.25(16)
C18 C17 C22 117.2(2)
C18 C17 C2 120.8(2)
C22 C17 C2 122.0(2)
C33 C38 C37 121.7(2)
C2 C3 C4 117.09(19)
C2 C3 S1 121.93(19)
C4 C3 S1 120.97(17)
C36 C37 C38 119.3(2)
C27 C28 C29 119.5(2)
C16 C11 C12 119.5(2)
C16 C11 C10 123.4(2)
C12 C11 C10 117.0(2)
C26 C25 C24 121.8(2)
N4 C9 C8 119.0(2)
N4 C9 C4 119.4(2)
C8 C9 C4 121.6(2)
C46 C41 C42 120.2(2)
C46 C41 C40 122.4(2)
C42 C41 C40 117.3(2)
O3 C36 C35 115.2(2)
O3 C36 C37 124.9(2)
C35 C36 C37 120.0(2)
C28 C27 C26 120.3(2)
C7 C8 C9 119.4(2)
O2 C20 C21 125.0(2)
O2 C20 C19 115.3(2)
C21 C20 C19 119.7(2)
C18 C19 C20 120.2(2)
C6 C5 C4 121.0(2)
C19 C18 C17 121.6(2)
C11 C16 C15 119.5(3)
C25 C26 C27 120.1(2)
C21 C22 C17 121.9(2)
C13 C12 C11 120.2(3)
C20 C21 C22 119.4(2)
C35 C34 C33 121.6(2)
C34 C35 C36 120.0(2)
C5 C6 C7 120.7(2)
C8 C7 C6 120.0(3)
C14 C13 C12 120.1(3)
C43 C42 C41 120.1(3)
C41 C46 C45 119.0(3)
C13 C14 C15 120.1(3)
C44 C43 C42 120.1(3)
C14 C15 C16 120.5(3)
C43 C44 C45 121.2(3)
C44 C45 C46 119.4(3)

loop_
_geom_bond_atom_site_label_1
_geom_bond_atom_site_label_2
_geom_bond_distance
S1 C3 1.684(2)
S2 C32 1.685(2)
O4 C40 1.222(3)
O1 C10 1.221(3)
O3 C36 1.377(3)
O3 C39 1.427(3)
O2 C20 1.369(3)
O2 C23 1.426(3)
N1 C40 1.377(3)
N1 C30 1.395(3)
N2 C10 1.385(3)
N2 C1 1.389(3)
N3 C30 1.346(3)
N3 C29 1.385(3)
N4 C1 1.344(3)
N4 C9 1.378(3)
C31 C30 1.390(3)
C31 C32 1.421(3)
C31 C33 1.493(3)
C29 C28 1.398(3)
C29 C24 1.403(3)
C24 C25 1.417(3)
C24 C32 1.459(3)
C33 C38 1.385(3)
C33 C34 1.391(3)
C10 C11 1.494(3)
C40 C41 1.490(3)
C2 C1 1.393(3)
C2 C3 1.430(3)
C2 C17 1.492(3)
C4 C9 1.400(3)
C4 C5 1.409(3)
C4 C3 1.463(3)
C17 C18 1.392(3)
C17 C22 1.394(3)
C38 C37 1.393(3)
C37 C36 1.380(3)
C28 C27 1.374(3)
C11 C16 1.384(3)
C11 C12 1.387(3)
C25 C26 1.364(3)
C9 C8 1.397(3)
C41 C46 1.377(4)
C41 C42 1.390(4)
C36 C35 1.378(3)
C27 C26 1.395(3)
C8 C7 1.376(3)
C20 C21 1.383(3)
C20 C19 1.386(3)
C19 C18 1.379(3)
C5 C6 1.369(4)
C16 C15 1.388(4)
C22 C21 1.393(3)
C12 C13 1.382(4)
C34 C35 1.378(3)
C6 C7 1.392(4)
C13 C14 1.369(4)
C42 C43 1.371(4)
C46 C45 1.404(4)
C14 C15 1.370(4)
C43 C44 1.356(5)
C44 C45 1.377(5)
